data_4112779
loop_
_publ_author_name
'Juzo Nakayama'
'Satoshi Aoki'
'Jun Takayama'
'Akira Sakamoto'
'Yoshiaki Sugihara'
'Akihiko Ishii'

_publ_contact_author_address
;
Department of Chemistry, Faculty of Science, Saitama University, Sakura-ku,
Saitama, Saitama 338-8570, Japan
;
_publ_contact_author_email 'nakaj@post.saitama-u.ac.jp '
_publ_contact_author_fax '+81-48-858-3700 '
_publ_contact_author_name 'Dr. Juzo Nakayama '
_publ_contact_author_phone '+81-48-858-3390 '
_publ_section_title
;
 Reversible Disulfur Monoxide (S2O)-Forming Retro-Diels-Alder Reaction.
 Disproportionation of S2O to Trithio-Ozone (S3) and Sulfur Dioxide (SO2)
 and Reactivities of S2O and S3
;
_journal_name_full 'Journal of the American Chemical Society'
_journal_page_first 9085
_journal_page_last 9093
_journal_paper_doi 10.1021/ja047729i
_journal_volume 126
_journal_year 2004
_chemical_compound_source 'Local laboratory'
_chemical_formula_moiety 'C12 H20 O S4 '
_chemical_formula_sum 'C12 H20 O S4'
_chemical_formula_weight 308.551
_chemical_name_systematic
;
 ?
;
_space_group_IT_number 2
_symmetry_cell_setting triclinic
_symmetry_space_group_name_Hall '-P 1'
_symmetry_space_group_name_H-M 'P -1'
_audit_creation_method maXus
_cell_angle_alpha 69.516(6)
_cell_angle_beta 83.248(6)
_cell_angle_gamma 67.72(2)
_cell_formula_units_Z 2
_cell_length_a 8.0020(12)
_cell_length_b 9.0860(13)
_cell_length_c 11.798(3)
_cell_measurement_temperature 298
_cell_volume 743.4(3)
_computing_structure_refinement 'SHELXL-97 (Sheldrick, 1997)'
_diffrn_measured_fraction_theta_full 0.799
_diffrn_measured_fraction_theta_max 0.799
_diffrn_radiation_source 'fine-focus sealed tube'
_diffrn_radiation_type ' MoK\a'
_diffrn_radiation_wavelength_id all
_diffrn_reflns_av_R_equivalents 0.067
_diffrn_reflns_limit_h_max 10
_diffrn_reflns_limit_h_min -9
_diffrn_reflns_limit_k_max 10
_diffrn_reflns_limit_k_min -9
_diffrn_reflns_limit_l_max 14
_diffrn_reflns_limit_l_min 0
_diffrn_reflns_number 2565
_diffrn_reflns_theta_full 26.90
_diffrn_reflns_theta_max 26.90
_diffrn_reflns_theta_min 0.00
_exptl_absorpt_coefficient_mu 0.472
_exptl_absorpt_correction_T_max 0.951
_exptl_absorpt_correction_T_min 0.773
_exptl_absorpt_correction_type multi-scan
_exptl_absorpt_process_details
;
multi-scan from symmetry-related measurements
 Sortav (Blessing 1995)
;
_exptl_crystal_colour Colourless
_exptl_crystal_density_diffrn 1.128
_exptl_crystal_description Cube
_refine_diff_density_max 0.380
_refine_diff_density_min -0.302
_refine_diff_density_rms 0.085
_refine_ls_extinction_method none
_refine_ls_goodness_of_fit_ref 1.001
_refine_ls_hydrogen_treatment refxyz
_refine_ls_matrix_type full
_refine_ls_number_parameters 154
_refine_ls_number_reflns 2565
_refine_ls_number_restraints 0
_refine_ls_restrained_S_all 1.001
_refine_ls_R_factor_all 0.1379
_refine_ls_R_factor_gt 0.0730
_refine_ls_shift/su_max 0.000
_refine_ls_shift/su_mean 0.000
_refine_ls_structure_factor_coef Fsqd
_refine_ls_weighting_details 'calc w=1/[\s^2^(Fo^2^)+(0.0400P)^2^+1.4000P] where P=(Fo^2^+2Fc^2^)/3'
_refine_ls_weighting_scheme calc
_refine_ls_wR_factor_gt 0.1726
_refine_ls_wR_factor_ref 0.1979
_reflns_number_gt 1301
_reflns_number_total 2565
_reflns_threshold_expression >2sigma(I)
_cod_data_source_file ja047729isi20040420_052505.cif
_cod_data_source_block global
_cod_original_cell_volume 743.5(2)
_cod_original_sg_symbol_H-M 'P -1 '
_cod_original_formula_sum 'C12 H20 O S4 '
_cod_database_code 4112779

loop_
_symmetry_equiv_pos_as_xyz
+X,+Y,+Z
-X,-Y,-Z

loop_
_atom_site_label
_atom_site_type_symbol
_atom_site_fract_x
_atom_site_fract_y
_atom_site_fract_z
_atom_site_U_iso_or_equiv
_atom_site_adp_type
_atom_site_occupancy
_atom_site_symmetry_multiplicity
_atom_site_calc_flag
_atom_site_refinement_flags
S4 S 0.1545(3) 0.1817(2) 0.37791(16) 0.0607(5) Uani 1 1 d .
S2 S -0.1155(2) 0.3757(2) 0.17727(19) 0.0635(6) Uani 1 1 d .
S1 S 0.1062(2) 0.2094(2) 0.01194(15) 0.0562(5) Uani 1 1 d .
S3 S -0.0277(3) 0.4233(3) 0.3114(2) 0.0716(6) Uani 1 1 d .
C1 C 0.1146(8) 0.2984(8) 0.1288(6) 0.0487(16) Uani 1 1 d .
C3 C 0.2422(8) -0.0061(8) 0.2257(5) 0.0446(14) Uani 1 1 d .
O1 O -0.0878(7) 0.2644(7) -0.0208(5) 0.0754(16) Uani 1 1 d .
C2 C 0.2510(8) 0.1553(8) 0.2284(5) 0.0466(15) Uani 1 1 d .
C8 C 0.4618(12) -0.3041(10) 0.2711(8) 0.086(3) Uani 1 1 d .
C7 C 0.1461(12) -0.2477(11) 0.3406(8) 0.084(3) Uani 1 1 d .
C4 C 0.1725(9) 0.0130(9) 0.1234(6) 0.0568(18) Uani 1 1 d .
C6 C 0.4378(9) 0.1811(9) 0.2050(6) 0.0530(17) Uani 1 1 d .
C10 C 0.5074(10) 0.1667(11) 0.0836(7) 0.070(2) Uani 1 1 d .
C12 C 0.4225(9) 0.3502(10) 0.2106(8) 0.070(2) Uani 1 1 d .
C9 C 0.3532(12) -0.2021(9) 0.4468(7) 0.076(2) Uani 1 1 d .
C5 C 0.3031(9) -0.1858(8) 0.3224(6) 0.0532(17) Uani 1 1 d .
C11 C 0.5815(10) 0.0479(10) 0.2977(8) 0.074(2) Uani 1 1 d .
H1 H 0.1417 0.3852 0.0901 0.058 Uiso 1 1 d R
H8A H 0.5026 -0.4162 0.3287 0.103 Uiso 1 1 d R
H8B H 0.5585 -0.2618 0.2546 0.103 Uiso 1 1 d R
H8C H 0.4243 -0.3062 0.1975 0.103 Uiso 1 1 d R
H7A H 0.1803 -0.3587 0.3997 0.100 Uiso 1 1 d R
H7B H 0.1187 -0.2516 0.2649 0.100 Uiso 1 1 d R
H7C H 0.0416 -0.1728 0.3675 0.100 Uiso 1 1 d R
H4 H 0.1585 -0.0634 0.1068 0.068 Uiso 1 1 d R
H10A H 0.6211 0.1823 0.0696 0.084 Uiso 1 1 d R
H10B H 0.4216 0.2523 0.0220 0.084 Uiso 1 1 d R
H10C H 0.5229 0.0576 0.0816 0.084 Uiso 1 1 d R
H12A H 0.5383 0.3615 0.1961 0.084 Uiso 1 1 d R
H12B H 0.3816 0.3574 0.2890 0.084 Uiso 1 1 d R
H12C H 0.3375 0.4389 0.1498 0.084 Uiso 1 1 d R
H9A H 0.3890 -0.3175 0.4990 0.092 Uiso 1 1 d R
H9B H 0.2495 -0.1340 0.4794 0.092 Uiso 1 1 d R
H9C H 0.4507 -0.1629 0.4411 0.092 Uiso 1 1 d R
H11A H 0.6934 0.0668 0.2813 0.088 Uiso 1 1 d R
H11B H 0.5992 -0.0615 0.2953 0.088 Uiso 1 1 d R
H11C H 0.5410 0.0538 0.3765 0.088 Uiso 1 1 d R

loop_
_atom_site_aniso_label
_atom_site_aniso_U_11
_atom_site_aniso_U_22
_atom_site_aniso_U_33
_atom_site_aniso_U_23
_atom_site_aniso_U_13
_atom_site_aniso_U_12
S4 0.0674(12) 0.0589(12) 0.0528(11) -0.0194(8) 0.0025(9) -0.0192(9)
S2 0.0403(9) 0.0599(12) 0.0824(14) -0.0161(9) 0.0003(9) -0.0165(8)
S1 0.0604(11) 0.0585(12) 0.0510(10) -0.0119(8) -0.0111(8) -0.0251(9)
S3 0.0695(13) 0.0616(14) 0.0808(14) -0.0310(10) 0.0146(11) -0.0180(10)
C1 0.048(4) 0.038(4) 0.056(4) -0.003(3) -0.003(3) -0.021(3)
C3 0.045(3) 0.048(4) 0.043(3) -0.011(3) -0.001(3) -0.022(3)
O1 0.067(3) 0.072(4) 0.085(4) -0.004(3) -0.040(3) -0.030(3)
C2 0.046(4) 0.052(4) 0.045(4) -0.015(3) -0.008(3) -0.019(3)
C8 0.095(6) 0.052(5) 0.091(6) -0.019(4) -0.003(5) -0.010(4)
C7 0.106(7) 0.080(6) 0.070(5) -0.001(4) -0.004(5) -0.060(5)
C4 0.062(4) 0.055(4) 0.062(4) -0.015(3) -0.007(3) -0.031(3)
C6 0.042(4) 0.063(5) 0.062(4) -0.022(3) -0.003(3) -0.024(3)
C10 0.055(4) 0.092(6) 0.075(5) -0.028(4) 0.004(4) -0.041(4)
C12 0.047(4) 0.074(6) 0.101(6) -0.032(4) -0.008(4) -0.030(4)
C9 0.109(7) 0.045(5) 0.063(5) 0.000(3) -0.020(4) -0.025(4)
C5 0.064(4) 0.034(4) 0.055(4) -0.009(3) -0.010(3) -0.013(3)
C11 0.052(4) 0.064(5) 0.114(7) -0.043(5) -0.017(4) -0.014(4)

loop_
_atom_type_symbol
_atom_type_description
_atom_type_scat_dispersion_real
_atom_type_scat_dispersion_imag
_atom_type_scat_source
C C 0.0033 0.0016 'International Tables Vol C Tables 4.2.6.8 and 6.1.1.4'
H H 0.0000 0.0000 'International Tables Vol C Tables 4.2.6.8 and 6.1.1.4'
O O 0.0106 0.0060 'International Tables Vol C Tables 4.2.6.8 and 6.1.1.4'
S S 0.1246 0.1234 'International Tables Vol C Tables 4.2.6.8 and 6.1.1.4'

loop_
_diffrn_radiation_wavelength
0.71073

loop_
_geom_angle_atom_site_label_1
_geom_angle_atom_site_label_2
_geom_angle_atom_site_label_3
_geom_angle
C2 S4 S3 98.2(2)
C1 S2 S3 89.7(2)
O1 S1 C4 109.5(3)
O1 S1 C1 107.3(3)
C4 S1 C1 87.7(3)
S2 S3 S4 92.87(11)
C2 C1 S2 115.4(4)
C2 C1 S1 106.9(4)
S2 C1 S1 105.6(3)
C4 C3 C2 112.5(6)
C4 C3 C5 117.2(6)
C2 C3 C5 130.3(5)
C3 C2 C1 105.3(5)
C3 C2 C6 118.7(5)
C1 C2 C6 107.9(5)
C3 C2 S4 107.3(4)
C1 C2 S4 106.0(4)
C6 C2 S4 110.8(4)
C3 C4 S1 119.0(5)
C10 C6 C11 106.5(6)
C10 C6 C12 110.0(6)
C11 C6 C12 106.4(5)
C10 C6 C2 109.6(5)
C11 C6 C2 112.4(6)
C12 C6 C2 111.8(6)
C9 C5 C7 105.8(6)
C9 C5 C8 109.7(6)
C7 C5 C8 107.9(7)
C9 C5 C3 117.2(5)
C7 C5 C3 107.7(5)
C8 C5 C3 108.2(6)
C2 C1 H1 116.9
S2 C1 H1 106.6
S1 C1 H1 104.4
C5 C8 H8A 110.3
C5 C8 H8B 108.4
H8A C8 H8B 109.5
C5 C8 H8C 109.8
H8A C8 H8C 109.4
H8B C8 H8C 109.5
C5 C7 H7A 109.4
C5 C7 H7B 108.6
H7A C7 H7B 109.5
C5 C7 H7C 110.4
H7A C7 H7C 109.5
H7B C7 H7C 109.5
C3 C4 H4 125.0
S1 C4 H4 116.0
C6 C10 H10A 109.5
C6 C10 H10B 108.9
H10A C10 H10B 109.5
C6 C10 H10C 110.0
H10A C10 H10C 109.5
H10B C10 H10C 109.5
C6 C12 H12A 109.6
C6 C12 H12B 109.7
H12A C12 H12B 109.5
C6 C12 H12C 109.1
H12A C12 H12C 109.5
H12B C12 H12C 109.5
C5 C9 H9A 110.4
C5 C9 H9B 108.2
H9A C9 H9B 109.5
C5 C9 H9C 109.7
H9A C9 H9C 109.5
H9B C9 H9C 109.5
C6 C11 H11A 110.5
C6 C11 H11B 109.4
H11A C11 H11B 109.4
C6 C11 H11C 108.5
H11A C11 H11C 109.5
H11B C11 H11C 109.5

loop_
_geom_bond_atom_site_label_1
_geom_bond_atom_site_label_2
_geom_bond_distance
S4 C2 1.897(7)
S4 S3 2.049(3)
S2 C1 1.806(7)
S2 S3 2.039(3)
S1 O1 1.492(5)
S1 C4 1.732(7)
S1 C1 1.844(7)
C1 C2 1.555(8)
C3 C4 1.318(8)
C3 C2 1.506(8)
C3 C5 1.558(9)
C2 C6 1.578(8)
C8 C5 1.540(11)
C7 C5 1.526(10)
C6 C10 1.505(10)
C6 C11 1.516(10)
C6 C12 1.519(10)
C9 C5 1.510(10)
C1 H1 0.8552
C8 H8A 0.9601
C8 H8B 0.9599
C8 H8C 0.9600
C7 H7A 0.9602
C7 H7B 0.9600
C7 H7C 0.9600
C4 H4 0.8317
C10 H10A 0.9599
C10 H10B 0.9597
C10 H10C 0.9601
C12 H12A 0.9599
C12 H12B 0.9600
C12 H12C 0.9601
C9 H9A 0.9599
C9 H9B 0.9601
C9 H9C 0.9599
C11 H11A 0.9600
C11 H11B 0.9600
C11 H11C 0.9599
